data_1569072
loop_
_publ_author_name
'Kaluarachchige Don, Umesh I.'
'Almaat, Ahmad S.'
'Ward, Cassandra L.'
'Groysman, Stanislav'

_publ_section_title
;
 Studies Relevant to the Functional Model of Mo-Cu CODH: In Situ Reactions
 of Cu(I)-L Complexes with Mo(VI) and Synthesis of Stable Structurally
 Characterized Heterotetranuclear
 Mo<sup>VI</sup><sub>2</sub>Cu<sup>I</sup><sub>2</sub> Complex.
;
_journal_issue 8
_journal_name_full 'Molecules (Basel, Switzerland)'
_journal_page_first 3644
_journal_paper_doi 10.3390/molecules28083644
_journal_volume 28
_journal_year 2023
_chemical_formula_moiety 'C51 H55 Cu N5 O3, F6 P, C4 H10 O'
_chemical_formula_sum 'C55 H65 Cu F6 N5 O4 P'
_chemical_formula_weight 1068.670
_space_group_crystal_system triclinic
_space_group_IT_number 2
_space_group_name_Hall '-P 1'
_space_group_name_H-M_alt 'P -1'
_symmetry_Int_Tables_number 2
_audit_creation_date 2023-01-19
_audit_creation_method
;
Olex2 1.5
(compiled 2022.04.07 svn.rca3783a0 for OlexSys, GUI svn.r6498)
;
_cell_angle_alpha 112.847(1)
_cell_angle_beta 92.606(1)
_cell_angle_gamma 109.383(1)
_cell_formula_units_Z 2
_cell_length_a 13.6310(5)
_cell_length_b 14.4630(6)
_cell_length_c 15.8288(6)
_cell_measurement_reflns_used 10752
_cell_measurement_temperature 100(2)
_cell_measurement_theta_max 25.00
_cell_measurement_theta_min 2.36
_cell_volume 2657.65(18)
_computing_molecular_graphics 'Olex2 1.5 (Dolomanov et al., 2009)'
_computing_publication_material 'Olex2 1.5 (Dolomanov et al., 2009)'
_computing_structure_refinement 'olex2.refine 1.5 (Bourhis et al., 2015)'
_computing_structure_solution 'SHELXS-97 (Sheldrick, 1990)'
_diffrn_ambient_temperature 100.00
_diffrn_measured_fraction_theta_full 0.9960
_diffrn_measured_fraction_theta_max 0.9968
_diffrn_measurement_device_type 'Bruker D8 Venture'
_diffrn_radiation_type 'Mo K\a'
_diffrn_radiation_wavelength 0.71073
_diffrn_reflns_av_R_equivalents 0.0433
_diffrn_reflns_av_unetI/netI 0.0202
_diffrn_reflns_Laue_measured_fraction_full 0.9960
_diffrn_reflns_Laue_measured_fraction_max 0.9968
_diffrn_reflns_limit_h_max 18
_diffrn_reflns_limit_h_min -18
_diffrn_reflns_limit_k_max 19
_diffrn_reflns_limit_k_min -19
_diffrn_reflns_limit_l_max 21
_diffrn_reflns_limit_l_min -21
_diffrn_reflns_number 136640
_diffrn_reflns_point_group_measured_fraction_full 0.9960
_diffrn_reflns_point_group_measured_fraction_max 0.9968
_diffrn_reflns_theta_full 25.2417
_diffrn_reflns_theta_max 27.50
_diffrn_reflns_theta_min 2.36
_exptl_absorpt_coefficient_mu 0.512
_exptl_absorpt_correction_T_max 0.9651
_exptl_absorpt_correction_T_min 0.9272
_exptl_absorpt_correction_type empirical
_exptl_absorpt_process_details SADABS
_exptl_crystal_colour 'clear light yellow'
_exptl_crystal_colour_lustre clear
_exptl_crystal_colour_modifier light
_exptl_crystal_colour_primary yellow
_exptl_crystal_density_diffrn 1.335
_exptl_crystal_density_method 'not measured'
_exptl_crystal_description prism
_exptl_crystal_F_000 1121.700
_exptl_crystal_size_max 0.15
_exptl_crystal_size_mid 0.15
_exptl_crystal_size_min 0.07
_refine_diff_density_max 1.4999
_refine_diff_density_min -0.3728
_refine_diff_density_rms 0.0635
_refine_ls_d_res_high 0.7696
_refine_ls_d_res_low 8.6303
_refine_ls_goodness_of_fit_ref 1.0400
_refine_ls_hydrogen_treatment mixed
_refine_ls_matrix_type full
_refine_ls_number_constraints 99
_refine_ls_number_parameters 668
_refine_ls_number_reflns 12161
_refine_ls_number_restraints 0
_refine_ls_restrained_S_all 1.0400
_refine_ls_R_factor_all 0.0428
_refine_ls_R_factor_gt 0.0372
_refine_ls_shift/su_max -0.0004
_refine_ls_shift/su_mean 0.0000
_refine_ls_structure_factor_coef Fsqd
_refine_ls_weighting_details 'w=1/[\s^2^(Fo^2^)+(0.0511P)^2^+1.7867P] where P=(Fo^2^+2Fc^2^)/3'
_refine_ls_weighting_scheme calc
_refine_ls_wR_factor_gt 0.0969
_refine_ls_wR_factor_ref 0.1011
_reflns_Friedel_coverage 0.0
_reflns_limit_h_max 17
_reflns_limit_h_min -17
_reflns_limit_k_max 16
_reflns_limit_k_min -18
_reflns_limit_l_max 20
_reflns_limit_l_min 0
_reflns_number_gt 10752
_reflns_number_total 12161
_reflns_threshold_expression I>=2u(I)
_cod_data_source_file sg988_0m.cif
_cod_data_source_block sg988_0m
_cod_database_code 1569072
_olex2_refinement_description
;
1. Fixed Uiso
 At 1.2 times of:
  All C(H) groups, All C(H,H) groups
 At 1.5 times of:
  All C(H,H,H) groups, All O(H) groups
2.a Secondary CH2 refined with riding coordinates:
 C53(H53a,H53b), C15(H15a,H15b), C50(H50a,H50b), C51(H51a,H51b)
2.b Aromatic/amide H refined with riding coordinates:
 C20(H20), C19(H19), C18(H18), C17(H17), C42(H42), C46(H46), C45(H45),
 C44(H44), C35(H35), C37(H37), C24(H24), C22(H22), C13(H13), C12(H12), C56(H56),
  C10(H10), C7(H7), C54(H54), C5(H5)
2.c Idealised Me refined as rotating group:
 C55(H55a,H55b,H55c), C39(H39a,H39b,H39c), C40(H40a,H40b,H40c), C41(H41a,H41b,
 H41c), C57(H57a,H57b,H57c), C30(H30a,H30b,H30c), C58(H58a,H58b,H58c), C31(H31a,
 H31b,H31c), C4(H4a,H4b,H4c), C9(H9a,H9b,H9c), C49(H49a,H49b,H49c), C52(H52a,
 H52b,H52c)
;
_olex2_submission_special_instructions 'No special instructions were received'

loop_
_space_group_symop_id
_space_group_symop_operation_xyz
1 x,y,z
2 -x,-y,-z

loop_
_atom_site_label
_atom_site_type_symbol
_atom_site_fract_x
_atom_site_fract_y
_atom_site_fract_z
_atom_site_U_iso_or_equiv
_atom_site_adp_type
_atom_site_occupancy
_atom_site_refinement_flags_posn
Cu1 Cu 0.247479(15) 0.147598(15) 0.808145(13) 0.01930(6) Uani 1.000000 .
P1 P 0.61924(4) 0.77130(3) 0.84414(3) 0.02471(10) Uani 1.000000 .
O3 O 0.23556(8) -0.04159(9) 0.46431(7) 0.0182(2) Uani 1.000000 .
F5 F 0.73049(10) 0.83516(9) 0.91498(9) 0.0416(3) Uani 1.000000 .
F3 F 0.57524(11) 0.71024(10) 0.90753(10) 0.0450(3) Uani 1.000000 .
F6 F 0.66305(12) 0.83150(12) 0.78001(10) 0.0548(4) Uani 1.000000 .
F4 F 0.65895(9) 0.67683(10) 0.78551(9) 0.0410(3) Uani 1.000000 .
F2 F 0.50714(9) 0.70502(10) 0.77264(9) 0.0448(3) Uani 1.000000 .
F1 F 0.57917(11) 0.86509(10) 0.90150(8) 0.0438(3) Uani 1.000000 .
O1 O 0.55421(10) 0.15905(10) 0.56436(9) 0.0257(3) Uani 1.000000 .
H1 H 0.510(2) 0.111(2) 0.5238(18) 0.0386(4) Uiso 1.000000 R
O2 O 0.69458(11) 0.35367(11) 0.69038(9) 0.0303(3) Uani 1.000000 .
N3 N 0.32378(11) 0.04950(11) 0.81068(9) 0.0211(3) Uani 1.000000 .
N1 N 0.24983(10) 0.06971(10) 0.65269(9) 0.0160(2) Uani 1.000000 .
N4 N 0.40836(10) 0.04977(10) 0.41336(9) 0.0184(3) Uani 1.000000 .
N2 N 0.34262(11) 0.27683(11) 0.78968(9) 0.0208(3) Uani 1.000000 .
C1 C 0.15196(13) 0.16869(13) 0.88538(11) 0.0217(3) Uani 1.000000 .
O4 O 0.18239(12) 0.59861(13) 0.67235(11) 0.0423(3) Uani 1.000000 .
C20 C 0.33533(14) 0.02037(16) 0.88038(13) 0.0294(4) Uani 1.000000 .
H20 H 0.32062(14) 0.05910(16) 0.93898(13) 0.0353(4) Uiso 1.000000 R
C19 C 0.36778(16) -0.06371(17) 0.87012(15) 0.0351(4) Uani 1.000000 .
H19 H 0.37882(16) -0.07980(17) 0.92168(15) 0.0422(5) Uiso 1.000000 R
C18 C 0.38390(15) -0.12402(17) 0.78362(16) 0.0353(4) Uani 1.000000 .
H18 H 0.40312(15) -0.18425(17) 0.77390(16) 0.0424(5) Uiso 1.000000 R
C17 C 0.37141(13) -0.09474(14) 0.71124(13) 0.0262(3) Uani 1.000000 .
H17 H 0.38111(13) -0.13536(14) 0.65089(13) 0.0315(4) Uiso 1.000000 R
C16 C 0.34473(11) -0.00589(13) 0.72794(11) 0.0187(3) Uani 1.000000 .
C53 C 0.34381(12) 0.03999(12) 0.65742(11) 0.0180(3) Uani 1.000000 .
H53a H 0.40946(12) 0.10510(12) 0.67487(11) 0.0216(3) Uiso 1.000000 R
H53b H 0.34258(12) -0.01431(12) 0.59502(11) 0.0216(3) Uiso 1.000000 R
C21 C 0.15555(12) -0.02479(12) 0.59435(10) 0.0163(3) Uani 1.000000 .
C26 C 0.14889(12) -0.08387(12) 0.49840(10) 0.0163(3) Uani 1.000000 .
C25 C 0.06129(12) -0.17677(12) 0.44383(10) 0.0164(3) Uani 1.000000 .
C27 C 0.05586(12) -0.24386(12) 0.34012(10) 0.0174(3) Uani 1.000000 .
C55 C 0.04039(13) -0.36050(12) 0.32352(12) 0.0232(3) Uani 1.000000 .
H55a H 0.0300(11) -0.4053(3) 0.25637(14) 0.0348(5) Uiso 1.000000 GR
H55b H 0.1034(5) -0.35971(17) 0.3567(8) 0.0348(5) Uiso 1.000000 GR
H55c H -0.0220(6) -0.3907(4) 0.3470(8) 0.0348(5) Uiso 1.000000 GR
C32 C 0.15886(12) -0.19385(12) 0.31125(10) 0.0170(3) Uani 1.000000 .
C33 C 0.23917(12) -0.09840(12) 0.37269(10) 0.0161(3) Uani 1.000000 .
C34 C 0.33068(12) -0.04959(12) 0.34493(11) 0.0175(3) Uani 1.000000 .
C42 C 0.42995(12) 0.13548(12) 0.39939(11) 0.0184(3) Uani 1.000000 .
H42 H 0.39496(12) 0.13121(12) 0.34392(11) 0.0221(3) Uiso 1.000000 R
C43 C 0.50778(12) 0.23951(12) 0.46792(11) 0.0185(3) Uani 1.000000 .
C48 C 0.56571(12) 0.24601(13) 0.54679(11) 0.0195(3) Uani 1.000000 .
C47 C 0.63856(12) 0.34698(13) 0.61291(11) 0.0221(3) Uani 1.000000 .
C46 C 0.65165(13) 0.43981(13) 0.60131(12) 0.0246(3) Uani 1.000000 .
H46 H 0.70062(13) 0.50802(13) 0.64655(12) 0.0296(4) Uiso 1.000000 R
C45 C 0.59314(14) 0.43384(13) 0.52330(13) 0.0259(3) Uani 1.000000 .
H45 H 0.60200(14) 0.49814(13) 0.51602(13) 0.0311(4) Uiso 1.000000 R
C44 C 0.52240(13) 0.33489(13) 0.45661(12) 0.0227(3) Uani 1.000000 .
H44 H 0.48364(13) 0.33116(13) 0.40318(12) 0.0272(4) Uiso 1.000000 R
C35 C 0.34464(12) -0.10019(13) 0.25530(11) 0.0199(3) Uani 1.000000 .
H35 H 0.40707(12) -0.06727(13) 0.23656(11) 0.0239(4) Uiso 1.000000 R
C36 C 0.26770(13) -0.19988(13) 0.19127(11) 0.0195(3) Uani 1.000000 .
C38 C 0.29012(14) -0.25761(13) 0.09438(11) 0.0241(3) Uani 1.000000 .
C39 C 0.38336(16) -0.29180(16) 0.10699(13) 0.0321(4) Uani 1.000000 .
H39a H 0.3976(8) -0.3302(11) 0.04556(15) 0.0482(6) Uiso 1.000000 GR
H39b H 0.4467(3) -0.22720(18) 0.1448(9) 0.0482(6) Uiso 1.000000 GR
H39c H 0.3652(5) -0.3398(10) 0.1386(10) 0.0482(6) Uiso 1.000000 GR
C40 C 0.32132(17) -0.17986(15) 0.04726(12) 0.0327(4) Uani 1.000000 .
H40a H 0.3365(12) -0.2169(4) -0.0141(5) 0.0491(6) Uiso 1.000000 GR
H40b H 0.2627(5) -0.1571(10) 0.0393(10) 0.0491(6) Uiso 1.000000 GR
H40c H 0.3846(7) -0.1160(6) 0.0866(5) 0.0491(6) Uiso 1.000000 GR
C41 C 0.19302(16) -0.35860(15) 0.03069(12) 0.0314(4) Uani 1.000000 .
H41a H 0.2104(4) -0.3940(7) -0.0300(4) 0.0470(6) Uiso 1.000000 GR
H41b H 0.1730(7) -0.4091(6) 0.0598(5) 0.0470(6) Uiso 1.000000 GR
H41c H 0.1337(4) -0.3372(2) 0.0216(9) 0.0470(6) Uiso 1.000000 GR
C37 C 0.17581(12) -0.24345(12) 0.22035(11) 0.0191(3) Uani 1.000000 .
H37 H 0.12211(12) -0.30962(12) 0.17693(11) 0.0229(4) Uiso 1.000000 R
C57 C -0.03812(13) -0.24570(14) 0.28059(11) 0.0236(3) Uani 1.000000 .
H57a H -0.0397(6) -0.2857(9) 0.21407(12) 0.0355(5) Uiso 1.000000 GR
H57b H -0.10468(15) -0.2813(10) 0.2963(7) 0.0355(5) Uiso 1.000000 GR
H57c H -0.0297(6) -0.17120(14) 0.2935(7) 0.0355(5) Uiso 1.000000 GR
C24 C -0.02347(12) -0.20744(12) 0.48766(11) 0.0179(3) Uani 1.000000 .
H24 H -0.08490(12) -0.27020(12) 0.45127(11) 0.0214(3) Uiso 1.000000 R
C23 C -0.02107(12) -0.14991(12) 0.58173(11) 0.0173(3) Uani 1.000000 .
C28 C -0.11299(12) -0.17791(13) 0.63136(11) 0.0198(3) Uani 1.000000 .
C30 C -0.07567(15) -0.19547(17) 0.71456(13) 0.0303(4) Uani 1.000000 .
H30a H -0.0514(11) -0.2559(8) 0.69221(17) 0.0454(6) Uiso 1.000000 GR
H30b H -0.0171(8) -0.1294(4) 0.7584(5) 0.0454(6) Uiso 1.000000 GR
H30c H -0.1346(3) -0.2124(12) 0.7463(6) 0.0454(6) Uiso 1.000000 GR
C58 C -0.14993(14) -0.08263(14) 0.66632(13) 0.0270(4) Uani 1.000000 .
H58a H -0.1771(10) -0.0738(7) 0.61275(14) 0.0405(5) Uiso 1.000000 GR
H58b H -0.2063(8) -0.0971(5) 0.7012(8) 0.0405(5) Uiso 1.000000 GR
H58c H -0.0900(3) -0.0161(3) 0.7074(8) 0.0405(5) Uiso 1.000000 GR
C31 C -0.20738(14) -0.28018(14) 0.56638(13) 0.0295(4) Uani 1.000000 .
H31a H -0.2321(7) -0.2705(5) 0.5124(5) 0.0442(6) Uiso 1.000000 GR
H31b H -0.1856(3) -0.3423(3) 0.5447(8) 0.0442(6) Uiso 1.000000 GR
H31c H -0.2650(5) -0.2933(7) 0.6003(3) 0.0442(6) Uiso 1.000000 GR
C22 C 0.07119(12) -0.05847(12) 0.63422(10) 0.0171(3) Uani 1.000000 .
H22 H 0.07550(12) -0.01872(12) 0.69910(10) 0.0205(3) Uiso 1.000000 R
C15 C 0.27166(12) 0.15932(12) 0.62383(11) 0.0188(3) Uani 1.000000 .
H15a H 0.30549(12) 0.14357(12) 0.56862(11) 0.0226(3) Uiso 1.000000 R
H15b H 0.20388(12) 0.16443(12) 0.60558(11) 0.0226(3) Uiso 1.000000 R
C14 C 0.34373(12) 0.26647(12) 0.70204(11) 0.0189(3) Uani 1.000000 .
C13 C 0.40665(13) 0.35105(13) 0.68278(12) 0.0233(3) Uani 1.000000 .
H13 H 0.40680(13) 0.34157(13) 0.61995(12) 0.0280(4) Uiso 1.000000 R
C12 C 0.46900(14) 0.44920(14) 0.75648(13) 0.0293(4) Uani 1.000000 .
H12 H 0.51221(14) 0.50804(14) 0.74493(13) 0.0352(4) Uiso 1.000000 R
C56 C 0.46731(14) 0.46008(14) 0.84708(13) 0.0306(4) Uani 1.000000 .
H56 H 0.50906(14) 0.52659(14) 0.89883(13) 0.0368(5) Uiso 1.000000 R
C10 C 0.40403(14) 0.37279(14) 0.86095(12) 0.0270(4) Uani 1.000000 .
H10 H 0.40352(14) 0.38033(14) 0.92327(12) 0.0324(4) Uiso 1.000000 R
N5 N 0.10633(11) 0.19469(11) 0.94433(10) 0.0219(3) Uani 1.000000 .
C2 C 0.06406(13) 0.24027(13) 1.02173(11) 0.0211(3) Uani 1.000000 .
C8 C -0.03569(14) 0.17938(15) 1.02943(13) 0.0272(4) Uani 1.000000 .
C7 C -0.07401(15) 0.22932(17) 1.10785(13) 0.0311(4) Uani 1.000000 .
H7 H -0.14146(15) 0.19054(17) 1.11610(13) 0.0374(5) Uiso 1.000000 R
C54 C -0.01603(15) 0.33376(17) 1.17359(12) 0.0310(4) Uani 1.000000 .
H54 H -0.04448(15) 0.36645(17) 1.22572(12) 0.0372(5) Uiso 1.000000 R
C5 C 0.08326(15) 0.39124(15) 1.16417(12) 0.0286(4) Uani 1.000000 .
H5 H 0.12272(15) 0.46277(15) 1.21044(12) 0.0343(4) Uiso 1.000000 R
C3 C 0.12614(13) 0.34573(13) 1.08783(12) 0.0229(3) Uani 1.000000 .
C4 C 0.23424(15) 0.40554(15) 1.07653(14) 0.0321(4) Uani 1.000000 .
H4a H 0.2772(4) 0.3614(5) 1.0684(11) 0.0482(6) Uiso 1.000000 GR
H4b H 0.22744(17) 0.4200(11) 1.0214(6) 0.0482(6) Uiso 1.000000 GR
H4c H 0.2687(5) 0.4743(6) 1.1323(5) 0.0482(6) Uiso 1.000000 GR
C9 C -0.09749(17) 0.06661(17) 0.95601(17) 0.0456(5) Uani 1.000000 .
H9a H -0.1158(13) 0.0692(2) 0.8966(4) 0.0685(8) Uiso 1.000000 GR
H9b H -0.0544(6) 0.0225(4) 0.9481(9) 0.0685(8) Uiso 1.000000 GR
H9c H -0.1627(7) 0.0344(6) 0.9753(6) 0.0685(8) Uiso 1.000000 GR
C49 C 0.1071(3) 0.6599(4) 0.5792(2) 0.0837(12) Uani 1.000000 .
H49a H 0.1129(17) 0.675(2) 0.5238(12) 0.1255(17) Uiso 1.000000 GR
H49b H 0.0343(4) 0.6114(10) 0.573(2) 0.1255(17) Uiso 1.000000 GR
H49c H 0.1248(14) 0.7282(12) 0.6351(9) 0.1255(17) Uiso 1.000000 GR
C50 C 0.1820(2) 0.6074(3) 0.58812(19) 0.0555(7) Uani 1.000000 .
H50a H 0.2543(2) 0.6514(3) 0.58617(19) 0.0666(8) Uiso 1.000000 R
H50b H 0.1595(2) 0.5345(3) 0.53543(19) 0.0666(8) Uiso 1.000000 R
C51 C 0.25059(15) 0.54723(17) 0.68620(14) 0.0351(4) Uani 1.000000 .
H51a H 0.22164(15) 0.46944(17) 0.64198(14) 0.0422(5) Uiso 1.000000 R
H51b H 0.32216(15) 0.58194(17) 0.67616(14) 0.0422(5) Uiso 1.000000 R
C52 C 0.25601(18) 0.5601(2) 0.78464(15) 0.0461(5) Uani 1.000000 .
H52a H 0.1843(2) 0.5279(13) 0.7942(4) 0.0691(8) Uiso 1.000000 GR
H52b H 0.3001(12) 0.5234(13) 0.7969(4) 0.0691(8) Uiso 1.000000 GR
H52c H 0.2872(14) 0.6374(2) 0.82758(16) 0.0691(8) Uiso 1.000000 GR
H2 H 0.679(2) 0.293(2) 0.6855(18) 0.041(7) Uiso 1.000000 .

loop_
_atom_site_aniso_label
_atom_site_aniso_U_11
_atom_site_aniso_U_22
_atom_site_aniso_U_33
_atom_site_aniso_U_12
_atom_site_aniso_U_13
_atom_site_aniso_U_23
Cu1 0.01882(10) 0.01983(10) 0.01639(10) 0.00702(7) 0.00566(7) 0.00498(8)
P1 0.0250(2) 0.0202(2) 0.0232(2) 0.00421(16) 0.00118(17) 0.00769(17)
O3 0.0174(5) 0.0164(5) 0.0144(5) 0.0028(4) 0.0048(4) 0.0029(4)
F5 0.0357(6) 0.0291(6) 0.0436(7) 0.0047(5) -0.0116(5) 0.0076(5)
F3 0.0524(8) 0.0439(7) 0.0541(8) 0.0202(6) 0.0254(6) 0.0330(6)
F6 0.0635(9) 0.0618(9) 0.0516(8) 0.0165(7) 0.0149(7) 0.0423(7)
F4 0.0346(6) 0.0332(6) 0.0427(7) 0.0135(5) 0.0084(5) 0.0034(5)
F2 0.0298(6) 0.0422(7) 0.0415(7) 0.0106(5) -0.0064(5) 0.0011(6)
F1 0.0597(8) 0.0362(6) 0.0331(6) 0.0291(6) -0.0038(6) 0.0049(5)
O1 0.0275(6) 0.0196(6) 0.0246(6) 0.0053(5) -0.0029(5) 0.0080(5)
O2 0.0301(7) 0.0253(7) 0.0263(6) 0.0069(5) -0.0061(5) 0.0060(5)
N3 0.0192(6) 0.0245(7) 0.0188(6) 0.0076(5) 0.0039(5) 0.0091(5)
N1 0.0142(6) 0.0145(6) 0.0162(6) 0.0043(5) 0.0022(5) 0.0046(5)
N4 0.0158(6) 0.0182(6) 0.0160(6) 0.0037(5) 0.0038(5) 0.0046(5)
N2 0.0194(6) 0.0177(6) 0.0196(6) 0.0054(5) 0.0037(5) 0.0037(5)
C1 0.0210(7) 0.0208(7) 0.0203(7) 0.0070(6) 0.0036(6) 0.0067(6)
O4 0.0429(8) 0.0539(9) 0.0415(8) 0.0270(7) 0.0183(7) 0.0235(7)
C20 0.0276(9) 0.0378(10) 0.0243(8) 0.0102(7) 0.0048(7) 0.0167(8)
C19 0.0318(10) 0.0465(11) 0.0394(11) 0.0148(9) 0.0067(8) 0.0307(9)
C18 0.0297(9) 0.0380(10) 0.0537(12) 0.0182(8) 0.0130(9) 0.0298(10)
C17 0.0207(8) 0.0272(8) 0.0354(9) 0.0119(7) 0.0112(7) 0.0151(7)
C16 0.0114(6) 0.0206(7) 0.0220(7) 0.0044(5) 0.0029(5) 0.0085(6)
C53 0.0147(7) 0.0198(7) 0.0178(7) 0.0067(6) 0.0048(5) 0.0062(6)
C21 0.0153(7) 0.0141(6) 0.0172(7) 0.0054(5) 0.0021(5) 0.0049(6)
C26 0.0157(7) 0.0156(7) 0.0176(7) 0.0060(6) 0.0048(5) 0.0069(6)
C25 0.0179(7) 0.0143(6) 0.0163(7) 0.0071(5) 0.0031(5) 0.0052(6)
C27 0.0170(7) 0.0135(7) 0.0167(7) 0.0037(5) 0.0029(5) 0.0033(6)
C55 0.0255(8) 0.0144(7) 0.0253(8) 0.0054(6) 0.0093(6) 0.0053(6)
C32 0.0180(7) 0.0147(7) 0.0175(7) 0.0061(6) 0.0036(6) 0.0063(6)
C33 0.0178(7) 0.0155(7) 0.0148(7) 0.0075(6) 0.0036(5) 0.0053(6)
C34 0.0168(7) 0.0161(7) 0.0173(7) 0.0048(6) 0.0017(5) 0.0063(6)
C42 0.0157(7) 0.0208(7) 0.0170(7) 0.0065(6) 0.0051(5) 0.0066(6)
C43 0.0154(7) 0.0194(7) 0.0181(7) 0.0052(6) 0.0060(6) 0.0063(6)
C48 0.0173(7) 0.0188(7) 0.0208(7) 0.0070(6) 0.0057(6) 0.0065(6)
C47 0.0169(7) 0.0231(8) 0.0202(7) 0.0064(6) 0.0021(6) 0.0045(6)
C46 0.0189(7) 0.0179(7) 0.0271(8) 0.0027(6) 0.0036(6) 0.0035(6)
C45 0.0256(8) 0.0184(7) 0.0317(9) 0.0059(6) 0.0062(7) 0.0109(7)
C44 0.0214(8) 0.0221(8) 0.0239(8) 0.0066(6) 0.0043(6) 0.0106(7)
C35 0.0190(7) 0.0208(7) 0.0187(7) 0.0057(6) 0.0057(6) 0.0087(6)
C36 0.0235(8) 0.0187(7) 0.0156(7) 0.0082(6) 0.0046(6) 0.0064(6)
C38 0.0290(8) 0.0218(8) 0.0166(7) 0.0067(7) 0.0076(6) 0.0054(6)
C39 0.0362(10) 0.0297(9) 0.0297(9) 0.0157(8) 0.0148(8) 0.0083(8)
C40 0.0439(11) 0.0298(9) 0.0190(8) 0.0074(8) 0.0096(7) 0.0101(7)
C41 0.0368(10) 0.0269(9) 0.0174(8) 0.0046(7) 0.0077(7) 0.0027(7)
C37 0.0207(7) 0.0166(7) 0.0159(7) 0.0059(6) 0.0021(6) 0.0040(6)
C57 0.0191(7) 0.0263(8) 0.0191(7) 0.0075(6) 0.0011(6) 0.0045(6)
C24 0.0155(7) 0.0152(7) 0.0204(7) 0.0040(5) 0.0021(6) 0.0068(6)
C23 0.0159(7) 0.0165(7) 0.0209(7) 0.0070(6) 0.0049(6) 0.0085(6)
C28 0.0169(7) 0.0202(7) 0.0223(7) 0.0059(6) 0.0066(6) 0.0098(6)
C30 0.0269(9) 0.0429(10) 0.0315(9) 0.0147(8) 0.0110(7) 0.0245(8)
C58 0.0220(8) 0.0249(8) 0.0361(9) 0.0108(7) 0.0128(7) 0.0126(7)
C31 0.0226(8) 0.0256(8) 0.0306(9) 0.0008(7) 0.0092(7) 0.0090(7)
C22 0.0178(7) 0.0171(7) 0.0163(7) 0.0078(6) 0.0041(5) 0.0060(6)
C15 0.0200(7) 0.0163(7) 0.0172(7) 0.0053(6) 0.0026(6) 0.0057(6)
C14 0.0167(7) 0.0162(7) 0.0210(7) 0.0074(6) 0.0044(6) 0.0042(6)
C13 0.0232(8) 0.0196(7) 0.0254(8) 0.0076(6) 0.0079(6) 0.0080(7)
C12 0.0263(8) 0.0186(8) 0.0364(10) 0.0040(7) 0.0095(7) 0.0087(7)
C56 0.0254(8) 0.0196(8) 0.0298(9) 0.0015(7) 0.0014(7) -0.0001(7)
C10 0.0256(8) 0.0232(8) 0.0208(8) 0.0054(7) 0.0011(6) 0.0019(7)
N5 0.0216(7) 0.0225(7) 0.0208(7) 0.0093(5) 0.0061(5) 0.0075(6)
C2 0.0222(8) 0.0237(8) 0.0193(7) 0.0123(6) 0.0079(6) 0.0078(6)
C8 0.0226(8) 0.0277(9) 0.0283(9) 0.0075(7) 0.0075(7) 0.0103(7)
C7 0.0246(9) 0.0435(11) 0.0328(9) 0.0157(8) 0.0134(7) 0.0206(8)
C54 0.0356(10) 0.0449(11) 0.0213(8) 0.0267(9) 0.0111(7) 0.0129(8)
C5 0.0339(9) 0.0276(9) 0.0218(8) 0.0173(7) 0.0026(7) 0.0037(7)
C3 0.0241(8) 0.0223(8) 0.0238(8) 0.0115(6) 0.0047(6) 0.0088(7)
C4 0.0271(9) 0.0235(8) 0.0400(10) 0.0063(7) 0.0064(8) 0.0106(8)
C9 0.0318(10) 0.0313(10) 0.0502(13) -0.0009(8) 0.0125(9) 0.0043(9)
C49 0.100(3) 0.145(3) 0.076(2) 0.093(3) 0.0442(19) 0.075(2)
C50 0.0632(16) 0.0758(18) 0.0562(15) 0.0461(15) 0.0273(13) 0.0386(14)
C51 0.0267(9) 0.0405(11) 0.0322(10) 0.0111(8) 0.0056(7) 0.0111(8)
C52 0.0379(11) 0.0636(15) 0.0340(11) 0.0217(11) 0.0071(9) 0.0162(11)

loop_
_atom_type_symbol
_atom_type_scat_dispersion_real
_atom_type_scat_dispersion_imag
_atom_type_scat_Cromer_Mann_a1
_atom_type_scat_Cromer_Mann_a2
_atom_type_scat_Cromer_Mann_a3
_atom_type_scat_Cromer_Mann_a4
_atom_type_scat_Cromer_Mann_b1
_atom_type_scat_Cromer_Mann_b2
_atom_type_scat_Cromer_Mann_b3
_atom_type_scat_Cromer_Mann_b4
_atom_type_scat_Cromer_Mann_c
_atom_type_scat_source
_atom_type_scat_dispersion_source
C 0.00347 0.00161 2.31000 1.02000 1.58860 0.86500 20.84390 10.20750 0.56870 51.65120 0.21560 'International Tables Volume C Table 6.1.1.4 (pp. 500-502)' 'Henke, Gullikson and Davis, At. Data and Nucl. Data Tables, 1993, 54, 2'
Cu 0.34125 1.28947 13.33800 7.16760 5.61580 1.67350 3.58280 0.24700 11.39660 64.81260 1.19100 'International Tables Volume C Table 6.1.1.4 (pp. 500-502)' 'Henke, Gullikson and Davis, At. Data and Nucl. Data Tables, 1993, 54, 2'
F 0.01794 0.01033 3.53920 2.64120 1.51700 1.02430 10.28250 4.29440 0.26150 26.14760 0.27760 'International Tables Volume C Table 6.1.1.4 (pp. 500-502)' 'Henke, Gullikson and Davis, At. Data and Nucl. Data Tables, 1993, 54, 2'
H 0.00000 0.00000 0.49300 0.32291 0.14019 0.04081 10.51090 26.12570 3.14236 57.79970 0.00304 'International Tables Volume C Table 6.1.1.4 (pp. 500-502)' 'Henke, Gullikson and Davis, At. Data and Nucl. Data Tables, 1993, 54, 2'
N 0.00653 0.00323 12.21260 3.13220 2.01250 1.16630 0.00570 9.89330 28.99750 0.58260 -11.52900 'International Tables Volume C Table 6.1.1.4 (pp. 500-502)' 'Henke, Gullikson and Davis, At. Data and Nucl. Data Tables, 1993, 54, 2'
O 0.01158 0.00611 3.04850 2.28680 1.54630 0.86700 13.27710 5.70110 0.32390 32.90890 0.25080 'International Tables Volume C Table 6.1.1.4 (pp. 500-502)' 'Henke, Gullikson and Davis, At. Data and Nucl. Data Tables, 1993, 54, 2'
P 0.10434 0.09671 6.43450 4.17910 1.78000 1.49080 1.90670 27.15700 0.52600 68.16450 1.11490 'International Tables Volume C Table 6.1.1.4 (pp. 500-502)' 'Henke, Gullikson and Davis, At. Data and Nucl. Data Tables, 1993, 54, 2'

loop_
_geom_angle_atom_site_label_1
_geom_angle_atom_site_label_2
_geom_angle_atom_site_label_3
_geom_angle
_geom_angle_site_symmetry_1
_geom_angle_site_symmetry_3
_geom_angle_publ_flag
N1 Cu1 N3 81.11(5) . . ?
N2 Cu1 N3 111.81(5) . . ?
N2 Cu1 N1 78.48(5) . . ?
C1 Cu1 N3 119.50(6) . . ?
C1 Cu1 N1 139.62(6) . . ?
C1 Cu1 N2 117.75(6) . . ?
F3 P1 F5 89.68(7) . . ?
F6 P1 F5 90.57(8) . . ?
F6 P1 F3 179.55(8) . . ?
F4 P1 F5 89.91(7) . . ?
F4 P1 F3 89.97(7) . . ?
F4 P1 F6 89.65(8) . . ?
F2 P1 F5 179.03(7) . . ?
F2 P1 F3 89.72(8) . . ?
F2 P1 F6 90.04(8) . . ?
F2 P1 F4 89.33(7) . . ?
F1 P1 F5 90.53(7) . . ?
F1 P1 F3 90.38(7) . . ?
F1 P1 F6 90.00(8) . . ?
F1 P1 F4 179.44(7) . . ?
F1 P1 F2 90.23(7) . . ?
C33 O3 C26 118.46(11) . . ?
C48 O1 H1 104.3(18) . . ?
H2 O2 C47 106.9(18) . . ?
C20 N3 Cu1 125.58(12) . . ?
C16 N3 Cu1 114.79(11) . . ?
C16 N3 C20 118.26(15) . . ?
C53 N1 Cu1 100.01(9) . . ?
C21 N1 Cu1 115.95(9) . . ?
C21 N1 C53 111.30(11) . . ?
C15 N1 Cu1 104.46(9) . . ?
C15 N1 C53 111.48(12) . . ?
C15 N1 C21 112.83(12) . . ?
C42 N4 C34 118.54(13) . . ?
C14 N2 Cu1 117.97(10) . . ?
C10 N2 Cu1 123.61(12) . . ?
C10 N2 C14 118.42(14) . . ?
N5 C1 Cu1 169.01(15) . . ?
C51 O4 C50 112.96(16) . . ?
H20 C20 N3 118.70(10) . . ?
C19 C20 N3 122.60(17) . . ?
C19 C20 H20 118.70(11) . . ?
H19 C19 C20 120.53(11) . . ?
C18 C19 C20 118.94(17) . . ?
C18 C19 H19 120.53(11) . . ?
H18 C18 C19 120.68(11) . . ?
C17 C18 C19 118.63(17) . . ?
C17 C18 H18 120.68(11) . . ?
H17 C17 C18 120.36(11) . . ?
C16 C17 C18 119.28(17) . . ?
C16 C17 H17 120.36(10) . . ?
C17 C16 N3 122.09(15) . . ?
C53 C16 N3 115.27(14) . . ?
C53 C16 C17 122.53(15) . . ?
C16 C53 N1 111.19(12) . . ?
H53a C53 N1 109.40(8) . . ?
H53a C53 C16 109.40(8) . . ?
H53b C53 N1 109.40(8) . . ?
H53b C53 C16 109.40(8) . . ?
H53b C53 H53a 108.0 . . ?
C26 C21 N1 121.77(13) . . ?
C22 C21 N1 119.32(13) . . ?
C22 C21 C26 118.89(13) . . ?
C21 C26 O3 114.57(13) . . ?
C25 C26 O3 123.65(13) . . ?
C25 C26 C21 121.78(13) . . ?
C27 C25 C26 121.83(13) . . ?
C24 C25 C26 117.17(13) . . ?
C24 C25 C27 120.99(13) . . ?
C55 C27 C25 109.40(13) . . ?
C32 C27 C25 110.11(12) . . ?
C32 C27 C55 109.12(12) . . ?
C57 C27 C25 109.37(12) . . ?
C57 C27 C55 109.70(13) . . ?
C57 C27 C32 109.13(13) . . ?
H55a C55 C27 109.5 . . ?
H55b C55 C27 109.5 . . ?
H55b C55 H55a 109.5 . . ?
H55c C55 C27 109.5 . . ?
H55c C55 H55a 109.5 . . ?
H55c C55 H55b 109.5 . . ?
C33 C32 C27 121.91(13) . . ?
C37 C32 C27 121.20(13) . . ?
C37 C32 C33 116.89(14) . . ?
C32 C33 O3 123.84(13) . . ?
C34 C33 O3 114.22(13) . . ?
C34 C33 C32 121.91(14) . . ?
C33 C34 N4 117.60(13) . . ?
C35 C34 N4 122.72(14) . . ?
C35 C34 C33 119.62(14) . . ?
H42 C42 N4 119.66(9) . . ?
C43 C42 N4 120.68(14) . . ?
C43 C42 H42 119.66(9) . . ?
C48 C43 C42 120.49(14) . . ?
C44 C43 C42 120.00(14) . . ?
C44 C43 C48 119.47(14) . . ?
C43 C48 O1 123.24(14) . . ?
C47 C48 O1 117.03(15) . . ?
C47 C48 C43 119.72(15) . . ?
C48 C47 O2 119.83(15) . . ?
C46 C47 O2 119.91(15) . . ?
C46 C47 C48 120.23(15) . . ?
H46 C46 C47 119.89(10) . . ?
C45 C46 C47 120.22(15) . . ?
C45 C46 H46 119.89(10) . . ?
H45 C45 C46 119.82(10) . . ?
C44 C45 C46 120.36(16) . . ?
C44 C45 H45 119.82(10) . . ?
C45 C44 C43 119.98(15) . . ?
H44 C44 C43 120.01(9) . . ?
H44 C44 C45 120.01(10) . . ?
H35 C35 C34 119.62(9) . . ?
C36 C35 C34 120.76(14) . . ?
C36 C35 H35 119.62(9) . . ?
C38 C36 C35 119.04(14) . . ?
C37 C36 C35 117.83(14) . . ?
C37 C36 C38 123.09(14) . . ?
C39 C38 C36 108.58(14) . . ?
C40 C38 C36 109.96(14) . . ?
C40 C38 C39 108.73(15) . . ?
C41 C38 C36 111.60(14) . . ?
C41 C38 C39 109.09(15) . . ?
C41 C38 C40 108.83(15) . . ?
H39a C39 C38 109.5 . . ?
H39b C39 C38 109.5 . . ?
H39b C39 H39a 109.5 . . ?
H39c C39 C38 109.5 . . ?
H39c C39 H39a 109.5 . . ?
H39c C39 H39b 109.5 . . ?
H40a C40 C38 109.5 . . ?
H40b C40 C38 109.5 . . ?
H40b C40 H40a 109.5 . . ?
H40c C40 C38 109.5 . . ?
H40c C40 H40a 109.5 . . ?
H40c C40 H40b 109.5 . . ?
H41a C41 C38 109.5 . . ?
H41b C41 C38 109.5 . . ?
H41b C41 H41a 109.5 . . ?
H41c C41 C38 109.5 . . ?
H41c C41 H41a 109.5 . . ?
H41c C41 H41b 109.5 . . ?
C36 C37 C32 122.85(14) . . ?
H37 C37 C32 118.57(9) . . ?
H37 C37 C36 118.57(9) . . ?
H57a C57 C27 109.5 . . ?
H57b C57 C27 109.5 . . ?
H57b C57 H57a 109.5 . . ?
H57c C57 C27 109.5 . . ?
H57c C57 H57a 109.5 . . ?
H57c C57 H57b 109.5 . . ?
H24 C24 C25 118.59(9) . . ?
C23 C24 C25 122.81(14) . . ?
C23 C24 H24 118.59(9) . . ?
C28 C23 C24 124.53(13) . . ?
C22 C23 C24 117.45(14) . . ?
C22 C23 C28 118.01(13) . . ?
C30 C28 C23 110.04(13) . . ?
C58 C28 C23 108.07(13) . . ?
C58 C28 C30 109.54(14) . . ?
C31 C28 C23 112.37(13) . . ?
C31 C28 C30 108.35(14) . . ?
C31 C28 C58 108.44(14) . . ?
H30a C30 C28 109.5 . . ?
H30b C30 C28 109.5 . . ?
H30b C30 H30a 109.5 . . ?
H30c C30 C28 109.5 . . ?
H30c C30 H30a 109.5 . . ?
H30c C30 H30b 109.5 . . ?
H58a C58 C28 109.5 . . ?
H58b C58 C28 109.5 . . ?
H58b C58 H58a 109.5 . . ?
H58c C58 C28 109.5 . . ?
H58c C58 H58a 109.5 . . ?
H58c C58 H58b 109.5 . . ?
H31a C31 C28 109.5 . . ?
H31b C31 C28 109.5 . . ?
H31b C31 H31a 109.5 . . ?
H31c C31 C28 109.5 . . ?
H31c C31 H31a 109.5 . . ?
H31c C31 H31b 109.5 . . ?
C23 C22 C21 121.83(14) . . ?
H22 C22 C21 119.08(9) . . ?
H22 C22 C23 119.08(9) . . ?
H15a C15 N1 109.36(8) . . ?
H15b C15 N1 109.36(8) . . ?
H15b C15 H15a 108.0 . . ?
C14 C15 N1 111.35(12) . . ?
C14 C15 H15a 109.36(8) . . ?
C14 C15 H15b 109.36(8) . . ?
C15 C14 N2 117.23(14) . . ?
C13 C14 N2 121.88(14) . . ?
C13 C14 C15 120.88(14) . . ?
H13 C13 C14 120.42(9) . . ?
C12 C13 C14 119.15(16) . . ?
C12 C13 H13 120.42(10) . . ?
H12 C12 C13 120.53(10) . . ?
C56 C12 C13 118.93(16) . . ?
C56 C12 H12 120.53(10) . . ?
H56 C56 C12 120.60(10) . . ?
C10 C56 C12 118.81(16) . . ?
C10 C56 H56 120.60(10) . . ?
C56 C10 N2 122.80(16) . . ?
H10 C10 N2 118.60(10) . . ?
H10 C10 C56 118.60(10) . . ?
C2 N5 C1 171.66(16) . . ?
C8 C2 N5 119.09(15) . . ?
C3 C2 N5 117.13(14) . . ?
C3 C2 C8 123.78(15) . . ?
C7 C8 C2 116.52(16) . . ?
C9 C8 C2 120.82(16) . . ?
C9 C8 C7 122.66(17) . . ?
H7 C7 C8 119.31(11) . . ?
C54 C7 C8 121.39(17) . . ?
C54 C7 H7 119.31(10) . . ?
H54 C54 C7 119.77(10) . . ?
C5 C54 C7 120.45(16) . . ?
C5 C54 H54 119.77(10) . . ?
H5 C5 C54 119.54(10) . . ?
C3 C5 C54 120.91(16) . . ?
C3 C5 H5 119.54(10) . . ?
C5 C3 C2 116.94(15) . . ?
C4 C3 C2 121.00(15) . . ?
C4 C3 C5 122.06(16) . . ?
H4a C4 C3 109.5 . . ?
H4b C4 C3 109.5 . . ?
H4b C4 H4a 109.5 . . ?
H4c C4 C3 109.5 . . ?
H4c C4 H4a 109.5 . . ?
H4c C4 H4b 109.5 . . ?
H9a C9 C8 109.5 . . ?
H9b C9 C8 109.5 . . ?
H9b C9 H9a 109.5 . . ?
H9c C9 C8 109.5 . . ?
H9c C9 H9a 109.5 . . ?
H9c C9 H9b 109.5 . . ?
H49b C49 H49a 109.5 . . ?
H49c C49 H49a 109.5 . . ?
H49c C49 H49b 109.5 . . ?
C50 C49 H49a 109.5 . . ?
C50 C49 H49b 109.5 . . ?
C50 C49 H49c 109.5 . . ?
C49 C50 O4 109.0(2) . . ?
H50a C50 O4 109.89(14) . . ?
H50a C50 C49 109.9(2) . . ?
H50b C50 O4 109.89(14) . . ?
H50b C50 C49 109.9(2) . . ?
H50b C50 H50a 108.3 . . ?
H51a C51 O4 110.45(11) . . ?
H51b C51 O4 110.45(10) . . ?
H51b C51 H51a 108.6 . . ?
C52 C51 O4 106.41(17) . . ?
C52 C51 H51a 110.45(13) . . ?
C52 C51 H51b 110.45(12) . . ?
H52a C52 C51 109.5 . . ?
H52b C52 C51 109.5 . . ?
H52b C52 H52a 109.5 . . ?
H52c C52 C51 109.5 . . ?
H52c C52 H52a 109.5 . . ?
H52c C52 H52b 109.5 . . ?

loop_
_geom_bond_atom_site_label_1
_geom_bond_atom_site_label_2
_geom_bond_distance
_geom_bond_site_symmetry_2
_geom_bond_publ_flag
Cu1 N3 2.0289(14) . ?
Cu1 N1 2.2811(13) . ?
Cu1 N2 2.0274(14) . ?
Cu1 C1 1.8444(16) . ?
P1 F5 1.5879(12) . ?
P1 F3 1.5929(12) . ?
P1 F6 1.5943(13) . ?
P1 F4 1.6041(12) . ?
P1 F2 1.6008(12) . ?
P1 F1 1.5947(12) . ?
O3 C26 1.3768(18) . ?
O3 C33 1.3743(17) . ?
O1 H1 0.77(3) . ?
O1 C48 1.352(2) . ?
O2 C47 1.367(2) . ?
O2 H2 0.80(3) . ?
N3 C20 1.345(2) . ?
N3 C16 1.345(2) . ?
N1 C53 1.4878(19) . ?
N1 C21 1.4555(18) . ?
N1 C15 1.4809(19) . ?
N4 C34 1.4271(19) . ?
N4 C42 1.284(2) . ?
N2 C14 1.338(2) . ?
N2 C10 1.352(2) . ?
C1 N5 1.155(2) . ?
O4 C50 1.388(3) . ?
O4 C51 1.425(3) . ?
C20 H20 0.9500 . ?
C20 C19 1.382(3) . ?
C19 H19 0.9500 . ?
C19 C18 1.382(3) . ?
C18 H18 0.9500 . ?
C18 C17 1.388(3) . ?
C17 H17 0.9500 . ?
C17 C16 1.381(2) . ?
C16 C53 1.505(2) . ?
C53 H53a 0.9900 . ?
C53 H53b 0.9900 . ?
C21 C26 1.405(2) . ?
C21 C22 1.375(2) . ?
C26 C25 1.385(2) . ?
C25 C27 1.532(2) . ?
C25 C24 1.409(2) . ?
C27 C55 1.541(2) . ?
C27 C32 1.531(2) . ?
C27 C57 1.542(2) . ?
C55 H55a 0.9800 . ?
C55 H55b 0.9800 . ?
C55 H55c 0.9800 . ?
C32 C33 1.381(2) . ?
C32 C37 1.406(2) . ?
C33 C34 1.398(2) . ?
C34 C35 1.377(2) . ?
C42 H42 0.9500 . ?
C42 C43 1.461(2) . ?
C43 C48 1.400(2) . ?
C43 C44 1.410(2) . ?
C48 C47 1.404(2) . ?
C47 C46 1.380(2) . ?
C46 H46 0.9500 . ?
C46 C45 1.397(3) . ?
C45 H45 0.9500 . ?
C45 C44 1.382(2) . ?
C44 H44 0.9500 . ?
C35 H35 0.9500 . ?
C35 C36 1.404(2) . ?
C36 C38 1.536(2) . ?
C36 C37 1.390(2) . ?
C38 C39 1.540(3) . ?
C38 C40 1.538(2) . ?
C38 C41 1.534(2) . ?
C39 H39a 0.9800 . ?
C39 H39b 0.9800 . ?
C39 H39c 0.9800 . ?
C40 H40a 0.9800 . ?
C40 H40b 0.9800 . ?
C40 H40c 0.9800 . ?
C41 H41a 0.9800 . ?
C41 H41b 0.9800 . ?
C41 H41c 0.9800 . ?
C37 H37 0.9500 . ?
C57 H57a 0.9800 . ?
C57 H57b 0.9800 . ?
C57 H57c 0.9800 . ?
C24 H24 0.9500 . ?
C24 C23 1.388(2) . ?
C23 C28 1.533(2) . ?
C23 C22 1.403(2) . ?
C28 C30 1.530(2) . ?
C28 C58 1.534(2) . ?
C28 C31 1.528(2) . ?
C30 H30a 0.9800 . ?
C30 H30b 0.9800 . ?
C30 H30c 0.9800 . ?
C58 H58a 0.9800 . ?
C58 H58b 0.9800 . ?
C58 H58c 0.9800 . ?
C31 H31a 0.9800 . ?
C31 H31b 0.9800 . ?
C31 H31c 0.9800 . ?
C22 H22 0.9500 . ?
C15 H15a 0.9900 . ?
C15 H15b 0.9900 . ?
C15 C14 1.513(2) . ?
C14 C13 1.393(2) . ?
C13 H13 0.9500 . ?
C13 C12 1.386(2) . ?
C12 H12 0.9500 . ?
C12 C56 1.383(3) . ?
C56 H56 0.9500 . ?
C56 C10 1.377(3) . ?
C10 H10 0.9500 . ?
N5 C2 1.399(2) . ?
C2 C8 1.394(2) . ?
C2 C3 1.400(2) . ?
C8 C7 1.396(2) . ?
C8 C9 1.499(3) . ?
C7 H7 0.9500 . ?
C7 C54 1.379(3) . ?
C54 H54 0.9500 . ?
C54 C5 1.383(3) . ?
C5 H5 0.9500 . ?
C5 C3 1.392(2) . ?
C3 C4 1.500(2) . ?
C4 H4a 0.9800 . ?
C4 H4b 0.9800 . ?
C4 H4c 0.9800 . ?
C9 H9a 0.9800 . ?
C9 H9b 0.9800 . ?
C9 H9c 0.9800 . ?
C49 H49a 0.9800 . ?
C49 H49b 0.9800 . ?
C49 H49c 0.9800 . ?
C49 C50 1.492(4) . ?
C50 H50a 0.9900 . ?
C50 H50b 0.9900 . ?
C51 H51a 0.9900 . ?
C51 H51b 0.9900 . ?
C51 C52 1.491(3) . ?
C52 H52a 0.9800 . ?
C52 H52b 0.9800 . ?
C52 H52c 0.9800 . ?

loop_
_geom_torsion_atom_site_label_1
_geom_torsion_atom_site_label_2
_geom_torsion_atom_site_label_3
_geom_torsion_atom_site_label_4
_geom_torsion
_geom_torsion_site_symmetry_1
_geom_torsion_site_symmetry_2
_geom_torsion_site_symmetry_3
_geom_torsion_site_symmetry_4
_geom_torsion_publ_flag
Cu1 N3 C20 C19 165.93(15) . . . . ?
Cu1 N3 C16 C17 -163.55(11) . . . . ?
Cu1 N3 C16 C53 20.17(11) . . . . ?
Cu1 N1 C53 C16 41.85(9) . . . . ?
Cu1 N1 C21 C26 -176.56(10) . . . . ?
Cu1 N1 C21 C22 2.39(11) . . . . ?
Cu1 N1 C15 C14 33.57(9) . . . . ?
Cu1 N2 C14 C15 1.28(12) . . . . ?
Cu1 N2 C14 C13 179.97(11) . . . . ?
Cu1 N2 C10 C56 -179.28(14) . . . . ?
O3 C26 C21 N1 -3.32(15) . . . . ?
O3 C26 C21 C22 177.73(13) . . . . ?
O3 C26 C25 C27 2.75(18) . . . . ?
O3 C26 C25 C24 -177.18(15) . . . . ?
O3 C33 C32 C27 1.53(18) . . . . ?
O3 C33 C32 C37 -178.54(15) . . . . ?
O3 C33 C34 N4 1.01(15) . . . . ?
O3 C33 C34 C35 178.41(13) . . . . ?
O1 C48 C43 C42 0.17(18) . . . . ?
O1 C48 C43 C44 177.99(15) . . . . ?
O1 C48 C47 O2 0.54(17) . . . . ?
O1 C48 C47 C46 -177.66(14) . . . . ?
O2 C47 C48 C43 179.45(14) . . . . ?
O2 C47 C46 C45 -178.73(15) . . . . ?
N3 C20 C19 C18 -3.4(2) . . . . ?
N3 C16 C17 C18 -4.29(18) . . . . ?
N3 C16 C53 N1 -45.53(14) . . . . ?
N1 C53 C16 C17 138.21(13) . . . . ?
N1 C21 C26 C25 176.85(14) . . . . ?
N1 C21 C22 C23 -179.04(13) . . . . ?
N1 C15 C14 N2 -26.14(15) . . . . ?
N1 C15 C14 C13 155.16(13) . . . . ?
N4 C34 C33 C32 179.13(13) . . . . ?
N4 C34 C35 C36 177.70(15) . . . . ?
N4 C42 C43 C48 4.61(17) . . . . ?
N4 C42 C43 C44 -173.20(15) . . . . ?
N2 C14 C13 C12 -0.75(19) . . . . ?
N2 C10 C56 C12 -0.5(2) . . . . ?
C20 C19 C18 C17 2.8(2) . . . . ?
C19 C18 C17 C16 0.8(2) . . . . ?
C18 C17 C16 C53 171.73(15) . . . . ?
C21 C26 C25 C27 -177.44(14) . . . . ?
C21 C26 C25 C24 2.62(17) . . . . ?
C21 C22 C23 C24 1.51(17) . . . . ?
C21 C22 C23 C28 -177.11(14) . . . . ?
C26 C25 C27 C55 121.12(15) . . . . ?
C26 C25 C27 C32 1.20(16) . . . . ?
C26 C25 C27 C57 -118.71(15) . . . . ?
C26 C25 C24 C23 -1.10(17) . . . . ?
C25 C27 C32 C33 -3.22(15) . . . . ?
C25 C27 C32 C37 176.85(12) . . . . ?
C25 C24 C23 C28 177.61(14) . . . . ?
C25 C24 C23 C22 -0.91(18) . . . . ?
C27 C32 C33 C34 -176.42(14) . . . . ?
C27 C32 C37 C36 179.26(14) . . . . ?
C32 C33 C34 C35 -3.46(18) . . . . ?
C32 C37 C36 C35 -2.15(18) . . . . ?
C32 C37 C36 C38 175.54(15) . . . . ?
C33 C34 C35 C36 0.44(18) . . . . ?
C34 C35 C36 C38 -175.54(15) . . . . ?
C34 C35 C36 C37 2.25(18) . . . . ?
C42 C43 C48 C47 -178.67(14) . . . . ?
C42 C43 C44 C45 177.56(15) . . . . ?
C43 C48 C47 C46 1.26(18) . . . . ?
C43 C44 C45 C46 1.01(19) . . . . ?
C48 C47 C46 C45 -0.53(19) . . . . ?
C47 C46 C45 C44 -0.61(19) . . . . ?
C35 C36 C38 C39 65.76(16) . . . . ?
C35 C36 C38 C40 -53.09(17) . . . . ?
C35 C36 C38 C41 -173.97(16) . . . . ?
C24 C23 C28 C30 123.24(17) . . . . ?
C24 C23 C28 C58 -117.20(17) . . . . ?
C24 C23 C28 C31 2.41(18) . . . . ?
C15 C14 C13 C12 177.89(16) . . . . ?
C14 C13 C12 C56 0.32(19) . . . . ?
C13 C12 C56 C10 0.3(2) . . . . ?
N5 C2 C8 C7 -179.65(17) . . . . ?
N5 C2 C8 C9 -0.1(2) . . . . ?
N5 C2 C3 C5 179.27(15) . . . . ?
N5 C2 C3 C4 -1.34(19) . . . . ?
C2 C8 C7 C54 0.5(2) . . . . ?
C2 C3 C5 C54 0.29(19) . . . . ?
C8 C7 C54 C5 -1.2(2) . . . . ?
C7 C54 C5 C3 0.8(2) . . . . ?
C54 C5 C3 C4 -179.08(17) . . . . ?
